data_4112194
loop_
_publ_author_name
'Robert L. Donkers'
'Mark S. Workentin'

_publ_section_title
;
 Elucidation of the Electron Transfer Reduction Mechanism of Anthracene
 Endoperoxides
;
_journal_name_full 'Journal of the American Chemical Society'
_journal_page_first 1688
_journal_page_last 1698
_journal_paper_doi 10.1021/ja035828a
_journal_volume 126
_journal_year 2004
_chemical_formula_moiety C29H21O
_chemical_formula_sum 'C29 H21 O'
_chemical_formula_weight 385.46
_chemical_melting_point 452(2)
_chemical_name_common '9-phenoxy-10-phenyl anthracene'
_chemical_name_systematic
; 
 ? 
;
_space_group_IT_number 2
_symmetry_cell_setting triclinic
_symmetry_space_group_name_Hall '-P 1'
_symmetry_space_group_name_H-M 'P -1'
_atom_sites_solution_hydrogens geom
_atom_sites_solution_primary direct
_atom_sites_solution_secondary difmap
_audit_creation_method SHELXL-97
_cell_angle_alpha 95.0570(10)
_cell_angle_beta 96.0280(10)
_cell_angle_gamma 102.3470(10)
_cell_formula_units_Z 4
_cell_length_a 9.7777(2)
_cell_length_b 13.1050(3)
_cell_length_c 16.9143(4)
_cell_measurement_temperature 292(2)
_cell_volume 2091.82(8)
_computing_cell_refinement 'Nonius DENZO'
_computing_data_collection 'Nonius COLLECT'
_computing_data_reduction 'Nonius DENZO'
_computing_molecular_graphics 'Bruker SHELXTL'
_computing_publication_material 'Bruker SHELXTL'
_computing_structure_refinement 'SHELXL-97 (Sheldrick, 1997)'
_computing_structure_solution 'SHELXS-97 (Sheldrick, 1990)'
_diffrn_ambient_temperature 292(2)
_diffrn_measured_fraction_theta_full 0.991
_diffrn_measured_fraction_theta_max 0.991
_diffrn_measurement_device_type 'Nonius Kappa CCD'
_diffrn_measurement_method 'phi/omega scans'
_diffrn_radiation_monochromator graphite
_diffrn_radiation_source 'fine-focus sealed tube'
_diffrn_radiation_type MoK\a
_diffrn_radiation_wavelength 0.71073
_diffrn_reflns_av_R_equivalents 0.0450
_diffrn_reflns_av_sigmaI/netI 0.0431
_diffrn_reflns_limit_h_max 12
_diffrn_reflns_limit_h_min 0
_diffrn_reflns_limit_k_max 16
_diffrn_reflns_limit_k_min -16
_diffrn_reflns_limit_l_max 21
_diffrn_reflns_limit_l_min -21
_diffrn_reflns_number 28654
_diffrn_reflns_theta_full 27.09
_diffrn_reflns_theta_max 27.09
_diffrn_reflns_theta_min 2.60
_exptl_absorpt_coefficient_mu 0.072
_exptl_absorpt_correction_T_max 0.9942
_exptl_absorpt_correction_T_min 0.9376
_exptl_absorpt_correction_type Scalepack
_exptl_crystal_colour yellow
_exptl_crystal_density_diffrn 1.224
_exptl_crystal_description plate
_exptl_crystal_F_000 812
_exptl_crystal_size_max 0.90
_exptl_crystal_size_mid 0.39
_exptl_crystal_size_min 0.08
_refine_diff_density_max 0.122
_refine_diff_density_min -0.172
_refine_diff_density_rms 0.031
_refine_ls_extinction_method none
_refine_ls_goodness_of_fit_ref 1.029
_refine_ls_hydrogen_treatment mixed
_refine_ls_matrix_type full
_refine_ls_number_parameters 541
_refine_ls_number_reflns 9142
_refine_ls_number_restraints 0
_refine_ls_restrained_S_all 1.029
_refine_ls_R_factor_all 0.0810
_refine_ls_R_factor_gt 0.0516
_refine_ls_shift/su_max 0.002
_refine_ls_shift/su_mean 0.000
_refine_ls_structure_factor_coef Fsqd
_refine_ls_weighting_details 'calc w=1/[\s^2^(Fo^2^)+(0.0632P)^2^+0.3058P] where P=(Fo^2^+2Fc^2^)/3'
_refine_ls_weighting_scheme calc
_refine_ls_wR_factor_gt 0.1251
_refine_ls_wR_factor_ref 0.1470
_reflns_number_gt 6300
_reflns_number_total 9142
_reflns_threshold_expression >2sigma(I)
_cod_data_source_file ja035828asi20030430_103537.cif
_cod_data_source_block '_JA035828a'
_cod_database_code 4112194

loop_
_symmetry_equiv_pos_as_xyz
'x, y, z'
'-x, -y, -z'

loop_
_atom_site_label
_atom_site_type_symbol
_atom_site_fract_x
_atom_site_fract_y
_atom_site_fract_z
_atom_site_U_iso_or_equiv
_atom_site_adp_type
_atom_site_occupancy
_atom_site_symmetry_multiplicity
_atom_site_calc_flag
_atom_site_refinement_flags
O1 O 0.52461(13) 0.28601(9) 0.30807(7) 0.0683(3) Uani 1 1 d .
C2 C 0.52807(16) 0.18709(12) 0.27302(10) 0.0587(4) Uani 1 1 d .
C3 C 0.5406(2) 0.16493(14) 0.19432(12) 0.0779(5) Uani 1 1 d .
H3A H 0.5484 0.2176 0.1605 0.094 Uiso 1 1 calc R
C4 C 0.5415(2) 0.06324(17) 0.16529(15) 0.0925(7) Uani 1 1 d .
H4A H 0.5498 0.0471 0.1116 0.111 Uiso 1 1 calc R
C5 C 0.5303(2) -0.01410(16) 0.21550(18) 0.0895(7) Uani 1 1 d .
H5A H 0.5314 -0.0825 0.1959 0.107 Uiso 1 1 calc R
C6 C 0.5175(2) 0.00935(16) 0.29385(16) 0.0908(7) Uani 1 1 d .
H6A H 0.5092 -0.0433 0.3277 0.109 Uiso 1 1 calc R
C7 C 0.5168(2) 0.10997(14) 0.32336(12) 0.0754(5) Uani 1 1 d .
H7A H 0.5088 0.1259 0.3771 0.091 Uiso 1 1 calc R
C8 C 0.56430(17) 0.37085(11) 0.26480(9) 0.0548(4) Uani 1 1 d .
C9 C 0.45901(16) 0.40791(11) 0.22237(9) 0.0513(3) Uani 1 1 d .
C10 C 0.31323(17) 0.35743(13) 0.21682(10) 0.0624(4) Uani 1 1 d .
H10A H 0.2868 0.2967 0.2413 0.075 Uiso 1 1 calc R
C11 C 0.21337(18) 0.39655(14) 0.17658(11) 0.0672(4) Uani 1 1 d .
H11A H 0.1188 0.3627 0.1735 0.081 Uiso 1 1 calc R
C12 C 0.25144(17) 0.48825(14) 0.13931(11) 0.0653(4) Uani 1 1 d .
H12A H 0.1816 0.5155 0.1127 0.078 Uiso 1 1 calc R
C13 C 0.38903(16) 0.53755(12) 0.14161(9) 0.0545(4) Uani 1 1 d .
H13A H 0.4118 0.5975 0.1158 0.065 Uiso 1 1 calc R
C14 C 0.49927(15) 0.49958(10) 0.18264(8) 0.0476(3) Uani 1 1 d .
C15 C 0.64304(15) 0.54989(10) 0.18632(8) 0.0482(3) Uani 1 1 d .
C16 C 0.74709(15) 0.51031(11) 0.22990(9) 0.0516(3) Uani 1 1 d .
C17 C 0.89447(17) 0.55702(13) 0.23532(10) 0.0625(4) Uani 1 1 d .
H17A H 0.9240 0.6166 0.2100 0.075 Uiso 1 1 calc R
C18 C 0.99201(19) 0.51562(16) 0.27702(12) 0.0752(5) Uani 1 1 d .
H18A H 1.0873 0.5474 0.2799 0.090 Uiso 1 1 calc R
C19 C 0.9511(2) 0.42580(17) 0.31576(12) 0.0795(5) Uani 1 1 d .
H19A H 1.0194 0.3985 0.3438 0.095 Uiso 1 1 calc R
C20 C 0.8137(2) 0.37873(15) 0.31278(11) 0.0693(4) Uani 1 1 d .
H20A H 0.7882 0.3194 0.3390 0.083 Uiso 1 1 calc R
C21 C 0.70686(17) 0.41869(12) 0.26987(9) 0.0548(4) Uani 1 1 d .
C22 C 0.68364(15) 0.64493(11) 0.14408(9) 0.0501(3) Uani 1 1 d .
C23 C 0.67455(17) 0.63718(13) 0.06138(9) 0.0584(4) Uani 1 1 d .
H23A H 0.6431 0.5716 0.0316 0.070 Uiso 1 1 calc R
C24 C 0.71149(19) 0.72540(15) 0.02283(11) 0.0712(5) Uani 1 1 d .
H24A H 0.7047 0.7191 -0.0327 0.085 Uiso 1 1 calc R
C25 C 0.75840(19) 0.82284(14) 0.06627(13) 0.0747(5) Uani 1 1 d .
H25A H 0.7824 0.8825 0.0402 0.090 Uiso 1 1 calc R
C26 C 0.7695(2) 0.83160(13) 0.14760(13) 0.0749(5) Uani 1 1 d .
H26A H 0.8024 0.8973 0.1770 0.090 Uiso 1 1 calc R
C27 C 0.73223(19) 0.74391(12) 0.18648(11) 0.0657(4) Uani 1 1 d .
H27A H 0.7397 0.7511 0.2421 0.079 Uiso 1 1 calc R
O31 O 0.09088(12) 0.05415(9) 0.34094(6) 0.0622(3) Uani 1 1 d .
C32 C 0.06139(15) 0.07287(11) 0.26246(9) 0.0498(3) Uani 1 1 d .
C33 C -0.04428(16) 0.12077(13) 0.23605(10) 0.0574(4) Uani 1 1 d .
H33A H -0.1010 0.1436 0.2715 0.069 Uiso 1 1 calc R
C34 C -0.06468(18) 0.13435(14) 0.15580(10) 0.0659(4) Uani 1 1 d .
H34A H -0.1357 0.1669 0.1374 0.079 Uiso 1 1 calc R
C35 C 0.0177(2) 0.10081(15) 0.10295(11) 0.0721(5) Uani 1 1 d .
H35A H 0.0033 0.1105 0.0492 0.087 Uiso 1 1 calc R
C36 C 0.1215(2) 0.05289(16) 0.13060(11) 0.0743(5) Uani 1 1 d .
H36A H 0.1772 0.0294 0.0948 0.089 Uiso 1 1 calc R
C37 C 0.14567(17) 0.03852(13) 0.20975(10) 0.0612(4) Uani 1 1 d .
H37A H 0.2173 0.0063 0.2277 0.073 Uiso 1 1 calc R
C38 C 0.01781(16) 0.09717(13) 0.39713(9) 0.0539(4) Uani 1 1 d .
C39 C -0.10185(15) 0.03334(12) 0.41861(8) 0.0517(3) Uani 1 1 d .
C40 C -0.15134(18) -0.07397(13) 0.38635(9) 0.0597(4) Uani 1 1 d .
H40A H -0.1035 -0.1027 0.3486 0.072 Uiso 1 1 calc R
C41 C -0.26640(19) -0.13457(13) 0.40967(10) 0.0642(4) Uani 1 1 d .
H41A H -0.2961 -0.2048 0.3886 0.077 Uiso 1 1 calc R
C42 C -0.34195(18) -0.09201(13) 0.46580(10) 0.0624(4) Uani 1 1 d .
H42A H -0.4216 -0.1343 0.4812 0.075 Uiso 1 1 calc R
C43 C -0.29949(16) 0.00984(12) 0.49754(9) 0.0578(4) Uani 1 1 d .
H43A H -0.3515 0.0366 0.5340 0.069 Uiso 1 1 calc R
C44 C -0.17696(15) 0.07721(12) 0.47646(9) 0.0512(3) Uani 1 1 d .
C45 C -0.12877(16) 0.18280(12) 0.50968(9) 0.0544(4) Uani 1 1 d .
C46 C -0.00271(16) 0.24353(12) 0.48970(9) 0.0560(4) Uani 1 1 d .
C47 C 0.0572(2) 0.34806(14) 0.52632(11) 0.0698(5) Uani 1 1 d .
H47A H 0.0099 0.3789 0.5633 0.084 Uiso 1 1 calc R
C48 C 0.1814(2) 0.40331(15) 0.50832(13) 0.0805(5) Uani 1 1 d .
H48A H 0.2189 0.4709 0.5338 0.097 Uiso 1 1 calc R
C49 C 0.2545(2) 0.35957(16) 0.45142(12) 0.0764(5) Uani 1 1 d .
H49A H 0.3393 0.3986 0.4393 0.092 Uiso 1 1 calc R
C50 C 0.20197(17) 0.26136(14) 0.41441(10) 0.0650(4) Uani 1 1 d .
H50A H 0.2508 0.2334 0.3768 0.078 Uiso 1 1 calc R
C51 C 0.07234(16) 0.19995(13) 0.43236(9) 0.0547(4) Uani 1 1 d .
C52 C -0.21287(17) 0.23028(12) 0.56545(10) 0.0594(4) Uani 1 1 d .
C53 C -0.2955(2) 0.29675(14) 0.53871(12) 0.0742(5) Uani 1 1 d .
H53A H -0.2967 0.3127 0.4862 0.089 Uiso 1 1 calc R
C54 C -0.3763(2) 0.33984(17) 0.58888(16) 0.0927(7) Uani 1 1 d .
H54A H -0.4316 0.3843 0.5699 0.111 Uiso 1 1 calc R
C55 C -0.3753(2) 0.31724(18) 0.66630(16) 0.0950(8) Uani 1 1 d .
H55A H -0.4298 0.3461 0.7001 0.114 Uiso 1 1 calc R
C56 C -0.2940(3) 0.25219(19) 0.69352(13) 0.0934(7) Uani 1 1 d .
H56A H -0.2928 0.2370 0.7462 0.112 Uiso 1 1 calc R
C57 C -0.2127(2) 0.20817(16) 0.64341(11) 0.0784(5) Uani 1 1 d .
H57A H -0.1580 0.1636 0.6627 0.094 Uiso 1 1 calc R
C61 C 0.0638(2) 0.66170(19) 0.00721(14) 0.0904(6) Uani 1 1 d .
H61A H -0.0304 0.6266 0.0029 0.108 Uiso 1 1 calc R
C62 C 0.1505(3) 0.62651(18) -0.04078(13) 0.0889(6) Uani 1 1 d .
H62A H 0.1153 0.5678 -0.0781 0.107 Uiso 1 1 calc R
C63 C 0.2882(3) 0.67639(18) -0.03472(13) 0.0864(6) Uani 1 1 d .
H63A H 0.3477 0.6515 -0.0673 0.104 Uiso 1 1 calc R
C64 C 0.3392(2) 0.76336(18) 0.01943(16) 0.0912(6) Uani 1 1 d .
H64A H 0.4334 0.7983 0.0235 0.109 Uiso 1 1 calc R
C65 C 0.2510(2) 0.79929(17) 0.06794(14) 0.0915(6) Uani 1 1 d .
H65A H 0.2854 0.8585 0.1049 0.110 Uiso 1 1 calc R
C66 C 0.1133(2) 0.74777(19) 0.06154(14) 0.0886(6) Uani 1 1 d .
H66A H 0.0532 0.7714 0.0943 0.106 Uiso 1 1 calc R

loop_
_atom_site_aniso_label
_atom_site_aniso_U_11
_atom_site_aniso_U_22
_atom_site_aniso_U_33
_atom_site_aniso_U_23
_atom_site_aniso_U_13
_atom_site_aniso_U_12
O1 0.0955(9) 0.0583(6) 0.0594(7) 0.0190(5) 0.0252(6) 0.0234(6)
C2 0.0567(9) 0.0545(8) 0.0680(10) 0.0149(7) 0.0113(7) 0.0147(7)
C3 0.0998(14) 0.0592(10) 0.0797(13) 0.0135(9) 0.0340(11) 0.0155(9)
C4 0.0965(15) 0.0730(13) 0.1067(17) -0.0059(12) 0.0363(13) 0.0116(11)
C5 0.0687(12) 0.0563(11) 0.142(2) 0.0044(13) 0.0050(12) 0.0188(9)
C6 0.0908(14) 0.0629(11) 0.1142(19) 0.0267(12) -0.0170(13) 0.0148(10)
C7 0.0829(12) 0.0659(11) 0.0763(12) 0.0239(9) -0.0027(9) 0.0139(9)
C8 0.0704(10) 0.0487(8) 0.0487(8) 0.0104(6) 0.0157(7) 0.0152(7)
C9 0.0595(8) 0.0477(7) 0.0477(8) 0.0044(6) 0.0133(6) 0.0115(6)
C10 0.0650(10) 0.0569(9) 0.0646(10) 0.0092(7) 0.0208(8) 0.0053(7)
C11 0.0526(9) 0.0710(10) 0.0745(11) 0.0063(9) 0.0121(8) 0.0045(8)
C12 0.0575(9) 0.0705(10) 0.0677(10) 0.0059(8) 0.0027(8) 0.0171(8)
C13 0.0599(9) 0.0518(8) 0.0519(8) 0.0060(6) 0.0067(7) 0.0126(7)
C14 0.0564(8) 0.0435(7) 0.0423(7) 0.0009(6) 0.0093(6) 0.0104(6)
C15 0.0561(8) 0.0423(7) 0.0449(7) -0.0014(6) 0.0100(6) 0.0089(6)
C16 0.0551(8) 0.0506(8) 0.0478(8) -0.0023(6) 0.0063(6) 0.0122(6)
C17 0.0576(9) 0.0607(9) 0.0654(10) -0.0045(8) 0.0070(7) 0.0102(7)
C18 0.0559(9) 0.0836(13) 0.0810(12) -0.0111(10) -0.0024(9) 0.0180(9)
C19 0.0751(12) 0.0906(14) 0.0757(12) 0.0027(10) -0.0073(9) 0.0362(11)
C20 0.0792(12) 0.0727(11) 0.0606(10) 0.0099(8) 0.0022(8) 0.0296(9)
C21 0.0659(9) 0.0546(8) 0.0460(8) 0.0028(6) 0.0065(7) 0.0199(7)
C22 0.0522(8) 0.0459(7) 0.0526(8) 0.0028(6) 0.0132(6) 0.0102(6)
C23 0.0668(9) 0.0569(9) 0.0531(9) 0.0041(7) 0.0163(7) 0.0141(7)
C24 0.0771(11) 0.0813(12) 0.0635(10) 0.0216(9) 0.0263(9) 0.0225(9)
C25 0.0728(11) 0.0627(10) 0.0986(15) 0.0307(10) 0.0352(10) 0.0166(8)
C26 0.0800(12) 0.0473(9) 0.0956(14) 0.0039(9) 0.0251(10) 0.0056(8)
C27 0.0808(11) 0.0491(8) 0.0633(10) -0.0032(7) 0.0179(8) 0.0060(8)
O31 0.0685(7) 0.0813(7) 0.0480(6) 0.0134(5) 0.0144(5) 0.0357(6)
C32 0.0529(8) 0.0509(8) 0.0463(8) 0.0085(6) 0.0088(6) 0.0106(6)
C33 0.0590(9) 0.0644(9) 0.0544(9) 0.0104(7) 0.0115(7) 0.0226(7)
C34 0.0672(10) 0.0699(10) 0.0635(10) 0.0178(8) 0.0037(8) 0.0197(8)
C35 0.0835(12) 0.0828(12) 0.0517(9) 0.0155(8) 0.0126(8) 0.0174(10)
C36 0.0841(12) 0.0901(13) 0.0567(10) 0.0086(9) 0.0243(9) 0.0295(10)
C37 0.0609(9) 0.0722(10) 0.0572(9) 0.0096(8) 0.0157(7) 0.0248(8)
C38 0.0575(8) 0.0668(9) 0.0437(8) 0.0083(7) 0.0108(6) 0.0249(7)
C39 0.0566(8) 0.0595(8) 0.0426(7) 0.0071(6) 0.0047(6) 0.0210(7)
C40 0.0706(10) 0.0619(9) 0.0493(8) 0.0010(7) 0.0064(7) 0.0236(8)
C41 0.0766(11) 0.0564(9) 0.0583(9) 0.0024(7) 0.0059(8) 0.0153(8)
C42 0.0650(9) 0.0604(9) 0.0608(10) 0.0075(7) 0.0105(8) 0.0107(7)
C43 0.0593(9) 0.0612(9) 0.0545(9) 0.0061(7) 0.0132(7) 0.0146(7)
C44 0.0559(8) 0.0549(8) 0.0452(8) 0.0063(6) 0.0073(6) 0.0173(6)
C45 0.0616(9) 0.0566(8) 0.0475(8) 0.0062(6) 0.0123(7) 0.0161(7)
C46 0.0594(9) 0.0582(9) 0.0512(8) 0.0083(7) 0.0091(7) 0.0132(7)
C47 0.0773(11) 0.0635(10) 0.0657(10) 0.0015(8) 0.0167(9) 0.0079(8)
C48 0.0840(13) 0.0669(11) 0.0824(13) 0.0042(9) 0.0143(10) -0.0014(9)
C49 0.0648(10) 0.0802(12) 0.0813(13) 0.0196(10) 0.0152(9) 0.0026(9)
C50 0.0603(9) 0.0779(11) 0.0602(10) 0.0184(8) 0.0132(8) 0.0164(8)
C51 0.0557(8) 0.0670(9) 0.0453(8) 0.0140(7) 0.0083(6) 0.0181(7)
C52 0.0650(9) 0.0530(8) 0.0583(9) -0.0006(7) 0.0189(7) 0.0062(7)
C53 0.0809(12) 0.0676(11) 0.0787(12) 0.0026(9) 0.0214(10) 0.0237(9)
C54 0.0839(14) 0.0751(13) 0.120(2) -0.0164(12) 0.0271(13) 0.0246(10)
C55 0.0813(13) 0.0818(14) 0.1083(18) -0.0384(13) 0.0410(13) -0.0059(11)
C56 0.1101(17) 0.0949(15) 0.0675(12) -0.0110(11) 0.0411(12) -0.0001(13)
C57 0.0951(13) 0.0794(12) 0.0606(11) 0.0022(9) 0.0254(10) 0.0143(10)
C61 0.0694(12) 0.0991(16) 0.0971(16) 0.0067(13) -0.0001(11) 0.0137(11)
C62 0.1026(16) 0.0813(13) 0.0794(14) 0.0000(11) 0.0012(12) 0.0222(12)
C63 0.1035(16) 0.0898(14) 0.0819(14) 0.0236(11) 0.0300(12) 0.0428(13)
C64 0.0690(12) 0.0856(14) 0.1211(19) 0.0243(13) 0.0101(12) 0.0180(10)
C65 0.0925(15) 0.0798(13) 0.0976(16) -0.0095(11) -0.0119(12) 0.0290(11)
C66 0.0811(14) 0.1094(17) 0.0844(14) 0.0029(12) 0.0088(11) 0.0451(12)

loop_
_atom_type_symbol
_atom_type_description
_atom_type_scat_dispersion_real
_atom_type_scat_dispersion_imag
_atom_type_scat_source
C C 0.0033 0.0016 'International Tables Vol C Tables 4.2.6.8 and 6.1.1.4'
H H 0.0000 0.0000 'International Tables Vol C Tables 4.2.6.8 and 6.1.1.4'
O O 0.0106 0.0060 'International Tables Vol C Tables 4.2.6.8 and 6.1.1.4'

loop_
_geom_angle_atom_site_label_1
_geom_angle_atom_site_label_2
_geom_angle_atom_site_label_3
_geom_angle
C2 O1 C8 117.57(12)
C3 C2 C7 120.83(17)
C3 C2 O1 123.85(15)
C7 C2 O1 115.32(16)
C2 C3 C4 119.15(19)
C5 C4 C3 120.2(2)
C6 C5 C4 119.9(2)
C5 C6 C7 120.5(2)
C6 C7 C2 119.5(2)
C9 C8 C21 122.85(14)
C9 C8 O1 118.44(14)
C21 C8 O1 118.59(14)
C8 C9 C10 122.34(14)
C8 C9 C14 118.42(13)
C10 C9 C14 119.24(14)
C11 C10 C9 120.91(15)
C10 C11 C12 120.30(15)
C13 C12 C11 120.77(16)
C12 C13 C14 121.53(15)
C15 C14 C13 122.57(13)
C15 C14 C9 120.22(13)
C13 C14 C9 117.20(13)
C16 C15 C14 119.90(13)
C16 C15 C22 120.44(13)
C14 C15 C22 119.66(13)
C15 C16 C17 122.63(14)
C15 C16 C21 119.92(13)
C17 C16 C21 117.45(14)
C18 C17 C16 120.94(17)
C17 C18 C19 120.99(17)
C20 C19 C18 120.58(18)
C19 C20 C21 120.84(18)
C8 C21 C20 122.11(15)
C8 C21 C16 118.69(14)
C20 C21 C16 119.20(15)
C23 C22 C27 117.91(14)
C23 C22 C15 121.14(13)
C27 C22 C15 120.95(14)
C24 C23 C22 120.77(15)
C25 C24 C23 120.18(17)
C26 C25 C24 119.74(17)
C25 C26 C27 120.38(17)
C26 C27 C22 121.00(17)
C32 O31 C38 116.78(11)
C33 C32 O31 123.99(13)
C33 C32 C37 120.70(14)
O31 C32 C37 115.30(13)
C32 C33 C34 118.76(15)
C35 C34 C33 121.24(16)
C36 C35 C34 118.88(17)
C35 C36 C37 121.66(16)
C36 C37 C32 118.76(16)
C39 C38 C51 122.86(13)
C39 C38 O31 118.30(14)
C51 C38 O31 118.74(13)
C38 C39 C40 122.53(14)
C38 C39 C44 118.44(13)
C40 C39 C44 119.03(14)
C41 C40 C39 121.10(15)
C40 C41 C42 120.36(15)
C43 C42 C41 120.57(15)
C42 C43 C44 121.62(14)
C45 C44 C43 122.85(13)
C45 C44 C39 119.87(13)
C43 C44 C39 117.29(13)
C44 C45 C46 120.07(13)
C44 C45 C52 119.66(13)
C46 C45 C52 120.27(13)
C45 C46 C47 122.54(14)
C45 C46 C51 120.05(14)
C47 C46 C51 117.40(14)
C48 C47 C46 121.37(17)
C47 C48 C49 120.74(17)
C50 C49 C48 120.37(17)
C49 C50 C51 120.70(16)
C38 C51 C50 122.05(14)
C38 C51 C46 118.52(13)
C50 C51 C46 119.41(15)
C57 C52 C53 118.30(16)
C57 C52 C45 121.62(16)
C53 C52 C45 120.06(15)
C52 C53 C54 121.0(2)
C55 C54 C53 120.2(2)
C56 C55 C54 119.48(19)
C55 C56 C57 120.8(2)
C52 C57 C56 120.3(2)
C62 C61 C66 120.6(2)
C63 C62 C61 120.4(2)
C62 C63 C64 119.6(2)
C63 C64 C65 120.0(2)
C66 C65 C64 119.6(2)
C61 C66 C65 119.8(2)

loop_
_geom_bond_atom_site_label_1
_geom_bond_atom_site_label_2
_geom_bond_distance
O1 C2 1.3858(19)
O1 C8 1.3933(18)
C2 C3 1.361(2)
C2 C7 1.372(2)
C3 C4 1.381(3)
C4 C5 1.373(3)
C5 C6 1.359(3)
C6 C7 1.370(3)
C8 C9 1.389(2)
C8 C21 1.391(2)
C9 C10 1.427(2)
C9 C14 1.430(2)
C10 C11 1.347(2)
C11 C12 1.404(2)
C12 C13 1.357(2)
C13 C14 1.423(2)
C14 C15 1.4116(19)
C15 C16 1.408(2)
C15 C22 1.491(2)
C16 C17 1.430(2)
C16 C21 1.432(2)
C17 C18 1.360(2)
C18 C19 1.402(3)
C19 C20 1.346(3)
C20 C21 1.427(2)
C22 C23 1.385(2)
C22 C27 1.387(2)
C23 C24 1.377(2)
C24 C25 1.376(3)
C25 C26 1.361(3)
C26 C27 1.375(2)
O31 C32 1.3831(17)
O31 C38 1.3972(17)
C32 C33 1.375(2)
C32 C37 1.385(2)
C33 C34 1.384(2)
C34 C35 1.369(2)
C35 C36 1.367(3)
C36 C37 1.371(2)
C38 C39 1.387(2)
C38 C51 1.392(2)
C39 C40 1.424(2)
C39 C44 1.435(2)
C40 C41 1.348(2)
C41 C42 1.410(2)
C42 C43 1.354(2)
C43 C44 1.426(2)
C44 C45 1.408(2)
C45 C46 1.408(2)
C45 C52 1.494(2)
C46 C47 1.426(2)
C46 C51 1.427(2)
C47 C48 1.354(3)
C48 C49 1.410(3)
C49 C50 1.349(3)
C50 C51 1.426(2)
C52 C57 1.375(2)
C52 C53 1.382(3)
C53 C54 1.382(3)
C54 C55 1.367(3)
C55 C56 1.361(3)
C56 C57 1.391(3)
C61 C62 1.355(3)
C61 C66 1.357(3)
C62 C63 1.354(3)
C63 C64 1.365(3)
C64 C65 1.375(3)
C65 C66 1.360(3)
